data_4027732
loop_
_publ_author_name
'Suman K Roy'
'Subhas Samanta'
'Mominul Sinan'
'Pradip Ghosh'
'Sreebrata Goswami'

_publ_section_title
;
 Aerial Oxidation of Protonated Aromatic Amines. Isolation, X-ray
 Structure, and Redox and Spectral Characteristics of N- Containing Dyes
;
_journal_name_full 'Journal of Organic Chemistry'
_journal_page_first 10249
_journal_page_last 10259
_journal_paper_doi 10.1021/jo3019126
_journal_volume 77
_journal_year 2012
_chemical_formula_moiety 'C22 H24 N3, Cl O4'
_chemical_formula_sum 'C22 H24 Cl N3 O4'
_chemical_formula_weight 429.89
_chemical_name_systematic
;
 ?
;
_space_group_IT_number 147
_symmetry_cell_setting trigonal
_symmetry_space_group_name_Hall '-P 3'
_symmetry_space_group_name_H-M 'P -3'
_atom_sites_solution_hydrogens geom
_atom_sites_solution_primary direct
_atom_sites_solution_secondary difmap
_audit_creation_method SHELXL-97
_cell_angle_alpha 90.00
_cell_angle_beta 90.00
_cell_angle_gamma 120.00
_cell_formula_units_Z 2
_cell_length_a 12.885(10)
_cell_length_b 12.885(10)
_cell_length_c 7.477(6)
_cell_measurement_temperature 293(2)
_cell_volume 1075.0(15)
_computing_cell_refinement 'BRUKER APEX II'
_computing_data_collection 'BRUKER APEX II'
_computing_data_reduction 'BRUKER APEX SAINT'
_computing_molecular_graphics 'SHELXTL, PLATON'
_computing_publication_material 'MERCURY 2.2'
_computing_structure_refinement 'SHELXL-97 (Sheldrick, 1997)'
_computing_structure_solution 'SHELXS-97 (Sheldrick, 1990)'
_diffrn_ambient_temperature 293(2)
_diffrn_measured_fraction_theta_full 0.990
_diffrn_measured_fraction_theta_max 0.990
_diffrn_measurement_device_type 'BRUKER CCD AREA DETECTOR'
_diffrn_measurement_method 'OMEGA SCAN'
_diffrn_radiation_monochromator graphite
_diffrn_radiation_source 'fine-focus sealed tube'
_diffrn_radiation_type MoK\a
_diffrn_radiation_wavelength 0.71073
_diffrn_reflns_av_R_equivalents 0.2981
_diffrn_reflns_av_sigmaI/netI 0.1001
_diffrn_reflns_limit_h_max 14
_diffrn_reflns_limit_h_min -13
_diffrn_reflns_limit_k_max 13
_diffrn_reflns_limit_k_min -14
_diffrn_reflns_limit_l_max 8
_diffrn_reflns_limit_l_min -7
_diffrn_reflns_number 9716
_diffrn_reflns_theta_full 22.98
_diffrn_reflns_theta_max 22.98
_diffrn_reflns_theta_min 1.82
_exptl_absorpt_coefficient_mu 0.211
_exptl_absorpt_correction_T_max 0.9792
_exptl_absorpt_correction_T_min 0.9670
_exptl_absorpt_correction_type multi-scan
_exptl_absorpt_process_details SADABS
_exptl_crystal_colour VIOLET
_exptl_crystal_density_diffrn 1.328
_exptl_crystal_description BLOCK
_exptl_crystal_F_000 452
_exptl_crystal_size_max 0.16
_exptl_crystal_size_mid 0.13
_exptl_crystal_size_min 0.10
_refine_diff_density_max 0.331
_refine_diff_density_min -0.419
_refine_diff_density_rms 0.070
_refine_ls_extinction_method none
_refine_ls_goodness_of_fit_ref 1.022
_refine_ls_hydrogen_treatment constr
_refine_ls_matrix_type full
_refine_ls_number_parameters 92
_refine_ls_number_reflns 999
_refine_ls_number_restraints 0
_refine_ls_restrained_S_all 1.022
_refine_ls_R_factor_all 0.1021
_refine_ls_R_factor_gt 0.0677
_refine_ls_shift/su_max 0.000
_refine_ls_shift/su_mean 0.000
_refine_ls_structure_factor_coef Fsqd
_refine_ls_weighting_details 'calc w=1/[\s^2^(Fo^2^)+(0.1000P)^2^+0.0000P] where P=(Fo^2^+2Fc^2^)/3'
_refine_ls_weighting_scheme calc
_refine_ls_wR_factor_gt 0.1785
_refine_ls_wR_factor_ref 0.2064
_reflns_number_gt 656
_reflns_number_total 999
_reflns_threshold_expression >2sigma(I)
_cod_data_source_file jo3019126_si_002_5.cif
_cod_data_source_block '[2b]ClO4'
_cod_database_code 4027732

loop_
_symmetry_equiv_pos_as_xyz
'x, y, z'
'-y, x-y, z'
'-x+y, -x, z'
'-x, -y, -z'
'y, -x+y, -z'
'x-y, x, -z'

loop_
_atom_site_label
_atom_site_type_symbol
_atom_site_fract_x
_atom_site_fract_y
_atom_site_fract_z
_atom_site_U_iso_or_equiv
_atom_site_adp_type
_atom_site_occupancy
_atom_site_symmetry_multiplicity
_atom_site_calc_flag
_atom_site_refinement_flags
N1 N 0.4353(3) 0.4443(3) 0.2657(5) 0.0496(11) Uani 1 1 d .
H1' H 0.5020 0.4431 0.3170 0.059 Uiso 1 1 d R
C1 C 0.0000 0.0000 0.2449(8) 0.0337(18) Uani 1 3 d S
C2 C 0.1114(4) 0.1144(4) 0.2467(5) 0.0320(11) Uani 1 1 d .
C3 C 0.1213(4) 0.2210(4) 0.1728(5) 0.0357(11) Uani 1 1 d .
H3 H 0.0537 0.2171 0.1213 0.043 Uiso 1 1 calc R
C4 C 0.2262(4) 0.3293(4) 0.1742(5) 0.0387(12) Uani 1 1 d .
H4 H 0.2289 0.3958 0.1209 0.046 Uiso 1 1 calc R
C5 C 0.3307(4) 0.3402(4) 0.2568(5) 0.0407(12) Uani 1 1 d .
C6 C 0.3224(4) 0.2346(4) 0.3327(6) 0.0403(12) Uani 1 1 d .
H6 H 0.3894 0.2392 0.3873 0.048 Uiso 1 1 calc R
C7 C 0.2184(4) 0.1274(4) 0.3270(5) 0.0361(12) Uani 1 1 d .
H7 H 0.2167 0.0604 0.3768 0.043 Uiso 1 1 calc R
C20 C 0.4540(5) 0.5592(4) 0.1969(8) 0.0633(16) Uani 1 1 d .
H20A H 0.5361 0.6201 0.2150 0.095 Uiso 1 1 calc R
H20B H 0.4025 0.5809 0.2593 0.095 Uiso 1 1 calc R
H20C H 0.4358 0.5518 0.0715 0.095 Uiso 1 1 calc R
Cl1 Cl 0.6667 0.3333 0.3191(3) 0.0527(7) Uani 1 3 d S
O1 O 0.5756(3) 0.2198(3) 0.3879(6) 0.0861(15) Uani 1 1 d .
O3 O 0.6667 0.3333 0.1368(9) 0.153(4) Uani 1 3 d S

loop_
_atom_site_aniso_label
_atom_site_aniso_U_11
_atom_site_aniso_U_22
_atom_site_aniso_U_33
_atom_site_aniso_U_23
_atom_site_aniso_U_13
_atom_site_aniso_U_12
N1 0.040(3) 0.034(2) 0.070(3) 0.005(2) 0.001(2) 0.014(2)
C1 0.039(3) 0.039(3) 0.023(4) 0.000 0.000 0.0194(15)
C2 0.031(3) 0.036(3) 0.030(2) -0.0027(18) 0.0022(18) 0.018(2)
C3 0.038(3) 0.039(3) 0.034(2) -0.0029(19) -0.0004(19) 0.022(2)
C4 0.042(3) 0.033(3) 0.042(2) 0.001(2) 0.005(2) 0.020(2)
C5 0.037(3) 0.037(3) 0.045(3) -0.002(2) 0.007(2) 0.017(3)
C6 0.036(3) 0.037(3) 0.048(2) -0.001(2) 0.000(2) 0.018(2)
C7 0.039(3) 0.036(3) 0.035(2) 0.0038(18) 0.006(2) 0.020(2)
C20 0.051(4) 0.037(3) 0.090(4) 0.007(3) 0.004(3) 0.013(3)
Cl1 0.0462(9) 0.0462(9) 0.0656(15) 0.000 0.000 0.0231(5)
O1 0.047(2) 0.041(2) 0.161(4) 0.013(2) 0.025(2) 0.0157(19)
O3 0.205(7) 0.205(7) 0.048(4) 0.000 0.000 0.102(4)

loop_
_atom_type_symbol
_atom_type_description
_atom_type_scat_dispersion_real
_atom_type_scat_dispersion_imag
_atom_type_scat_source
C C 0.0033 0.0016 'International Tables Vol C Tables 4.2.6.8 and 6.1.1.4'
H H 0.0000 0.0000 'International Tables Vol C Tables 4.2.6.8 and 6.1.1.4'
Cl Cl 0.1484 0.1585 'International Tables Vol C Tables 4.2.6.8 and 6.1.1.4'
N N 0.0061 0.0033 'International Tables Vol C Tables 4.2.6.8 and 6.1.1.4'
O O 0.0106 0.0060 'International Tables Vol C Tables 4.2.6.8 and 6.1.1.4'

loop_
_geom_angle_atom_site_label_1
_geom_angle_atom_site_label_2
_geom_angle_atom_site_label_3
_geom_angle
_geom_angle_site_symmetry_1
_geom_angle_site_symmetry_3
C5 N1 C20 124.5(4) . .
C5 N1 H1' 117.8 . .
C20 N1 H1' 117.7 . .
C2 C1 C2 119.992(9) . 2
C2 C1 C2 119.992(10) . 3
C2 C1 C2 119.992(10) 2 3
C7 C2 C3 115.6(4) . .
C7 C2 C1 121.7(4) . .
C3 C2 C1 122.6(3) . .
C4 C3 C2 122.9(4) . .
C4 C3 H3 118.6 . .
C2 C3 H3 118.6 . .
C3 C4 C5 120.4(4) . .
C3 C4 H4 119.8 . .
C5 C4 H4 119.8 . .
N1 C5 C4 123.1(4) . .
N1 C5 C6 119.4(4) . .
C4 C5 C6 117.5(4) . .
C7 C6 C5 121.4(4) . .
C7 C6 H6 119.3 . .
C5 C6 H6 119.3 . .
C6 C7 C2 122.2(4) . .
C6 C7 H7 118.9 . .
C2 C7 H7 118.9 . .
N1 C20 H20A 109.5 . .
N1 C20 H20B 109.5 . .
H20A C20 H20B 109.5 . .
N1 C20 H20C 109.5 . .
H20A C20 H20C 109.5 . .
H20B C20 H20C 109.5 . .
O3 Cl1 O1 111.0(2) . 2_655
O3 Cl1 O1 111.0(2) . .
O1 Cl1 O1 107.9(2) 2_655 .
O3 Cl1 O1 111.0(2) . 3_665
O1 Cl1 O1 107.9(2) 2_655 3_665
O1 Cl1 O1 107.9(2) . 3_665

loop_
_geom_bond_atom_site_label_1
_geom_bond_atom_site_label_2
_geom_bond_distance
_geom_bond_site_symmetry_2
N1 C5 1.346(5) .
N1 C20 1.468(6) .
N1 H1' 0.9490 .
C1 C2 1.455(4) .
C1 C2 1.455(4) 2
C1 C2 1.455(4) 3
C2 C7 1.434(6) .
C2 C3 1.427(6) .
C3 C4 1.374(6) .
C3 H3 0.9300 .
C4 C5 1.423(6) .
C4 H4 0.9300 .
C5 C6 1.428(6) .
C6 C7 1.362(6) .
C6 H6 0.9300 .
C7 H7 0.9300 .
C20 H20A 0.9600 .
C20 H20B 0.9600 .
C20 H20C 0.9600 .
Cl1 O3 1.363(7) .
Cl1 O1 1.437(4) 2_655
Cl1 O1 1.437(4) .
Cl1 O1 1.437(4) 3_665
